data_4321270
loop_
_publ_author_name
'Alain Diebold'
'Abdelaziz Elbouadili'
'Karl S. Hagen'

_publ_section_title
;
 Crystal Structures and Solution Behavior of Paramagnetic Divalent
 Transition Metal Complexes (Fe, Co) of the Sterically Encumbered
 Tridentate Macrocycles 1,4,7-R3-1,4,7-Triazacyclononane: Coordination
 Numbers 5 (R = i-Pr) and 6 (R = i-Bu)
;
_journal_name_full 'Inorganic Chemistry'
_journal_page_first 3915
_journal_page_last 3923
_journal_paper_doi 10.1021/ic000456h
_journal_volume 39
_journal_year 2000
_chemical_formula_moiety Fe(i-Pr3TACN)(SO3CF3)2
_chemical_formula_sum 'C17 H33 F6 Fe N3 O6 S2'
_chemical_formula_weight 609.43
_chemical_name_systematic
; 
 ? 
;
_space_group_IT_number 14
_symmetry_cell_setting monoclinic
_symmetry_space_group_name_Hall '-P 2yn'
_symmetry_space_group_name_H-M 'P 1 21/n 1'
_atom_sites_solution_hydrogens geom
_atom_sites_solution_primary direct
_atom_sites_solution_secondary difmap
_audit_creation_method SHELXL
_cell_angle_alpha 90.00
_cell_angle_beta 101.37(1)
_cell_angle_gamma 90.00
_cell_formula_units_Z 4
_cell_length_a 10.895(1)
_cell_length_b 14.669(1)
_cell_length_c 16.617(1)
_cell_measurement_reflns_used 27
_cell_measurement_temperature 173(2)
_cell_measurement_theta_max 12.40
_cell_measurement_theta_min 5.16
_cell_volume 2603.6(3)
_computing_cell_refinement 'Siemens XSCANS'
_computing_data_collection 'Siemens XSCANS'
_computing_data_reduction 'Siemens SHELXTL'
_computing_molecular_graphics 'Siemens SHELXTL'
_computing_publication_material 'Siemens SHELXTL'
_computing_structure_refinement 'SHELXL-93 (Sheldrick, 1993)'
_computing_structure_solution 'SHELXS-86 (Sheldrick, 1990)'
_diffrn_ambient_temperature 173(2)
_diffrn_measurement_device 'Siemens P4'
_diffrn_measurement_method '\w scans'
_diffrn_radiation_monochromator graphite
_diffrn_radiation_source 'fine-focus sealed tube'
_diffrn_radiation_type MoK\a
_diffrn_radiation_wavelength 0.71073
_diffrn_reflns_av_R_equivalents 0.0220
_diffrn_reflns_av_sigmaI/netI 0.0395
_diffrn_reflns_limit_h_max 12
_diffrn_reflns_limit_h_min -1
_diffrn_reflns_limit_k_max 17
_diffrn_reflns_limit_k_min -1
_diffrn_reflns_limit_l_max 19
_diffrn_reflns_limit_l_min -19
_diffrn_reflns_number 5815
_diffrn_reflns_theta_max 25.00
_diffrn_reflns_theta_min 1.87
_diffrn_standards_decay_% 5.31
_diffrn_standards_interval_count 97
_diffrn_standards_number 3
_exptl_absorpt_coefficient_mu 0.819
_exptl_absorpt_correction_type none
_exptl_crystal_colour pale_green
_exptl_crystal_density_diffrn 1.555
_exptl_crystal_description prism
_exptl_crystal_F_000 1264
_exptl_crystal_size_max .40
_exptl_crystal_size_mid .40
_exptl_crystal_size_min .35
_refine_diff_density_max 1.573
_refine_diff_density_min -0.516
_refine_diff_density_rms 0.071
_refine_ls_extinction_coef 0.0034(3)
_refine_ls_extinction_expression Fc^*^=kFc[1+0.001xFc^2^\l^3^/sin(2\q)]^-1/4^
_refine_ls_extinction_method SHELXL
_refine_ls_goodness_of_fit_all 1.015
_refine_ls_goodness_of_fit_obs 1.042
_refine_ls_hydrogen_treatment noref
_refine_ls_matrix_type full
_refine_ls_number_parameters 317
_refine_ls_number_reflns 4584
_refine_ls_number_restraints 0
_refine_ls_restrained_S_all 1.016
_refine_ls_restrained_S_obs 1.042
_refine_ls_R_factor_all 0.0544
_refine_ls_R_factor_obs 0.0432
_refine_ls_shift/esd_max 0.001
_refine_ls_shift/esd_mean 0.000
_refine_ls_structure_factor_coef Fsqd
_refine_ls_weighting_details 'w=1/[\s^2^(Fo^2^)+(0.0396P)^2^+4.6462P] where P=(Fo^2^+2Fc^2^)/3'
_refine_ls_weighting_scheme calc
_refine_ls_wR_factor_all 0.1111
_refine_ls_wR_factor_obs 0.1035
_reflns_number_observed 3826
_reflns_number_total 4585
_reflns_observed_criterion >2sigma(I)
_cod_data_source_file ic000456h_1.cif
_cod_data_source_block Complex2
_cod_depositor_comments
;
The following automatic conversions were performed:

'_symmetry_cell_setting' value 'Monoclinic' changed to 'monoclinic'
according to the built-in table from CIF Core dictionary named
'cif_core.dic' version 2.4.1 from 2010-06-29.

Automatic conversion script
Id: cif_fix_values 1646 2011-03-28 12:23:43Z adriana 

The following automatic conversions were performed:

'_refine_ls_weighting_scheme' value 'calc
w=1/[\s^2^(Fo^2^)+(0.0396P)^2^+4.6462P] where P=(Fo^2^+2Fc^2^)/3' was
changed to 'calc'. New tag '_refine_ls_weighting_details' was
created. The value of the new tag was set to
'w=1/[\s^2^(Fo^2^)+(0.0396P)^2^+4.6462P] where P=(Fo^2^+2Fc^2^)/3'.

Automatic conversion script
Id: cif_fix_values 3143 2015-03-26 13:38:13Z robertas 
;
_cod_database_code 4321270

loop_
_symmetry_equiv_pos_as_xyz
'x, y, z'
'-x+1/2, y+1/2, -z+1/2'
'-x, -y, -z'
'x-1/2, -y-1/2, z-1/2'

loop_
_atom_site_aniso_label
_atom_site_aniso_U_11
_atom_site_aniso_U_22
_atom_site_aniso_U_33
_atom_site_aniso_U_23
_atom_site_aniso_U_13
_atom_site_aniso_U_12
Fe 0.0258(2) 0.0256(2) 0.0165(2) -0.0020(2) 0.0043(2) -0.0040(2)
N1 0.0275(14) 0.0335(14) 0.0217(13) 0.0027(11) -0.0004(10) -0.0060(11)
N2 0.0295(14) 0.0282(13) 0.0243(13) 0.0048(11) 0.0066(11) -0.0001(11)
N3 0.0329(14) 0.0258(13) 0.0218(13) -0.0002(10) 0.0045(11) -0.0017(11)
C1 0.033(2) 0.042(2) 0.020(2) 0.0019(14) -0.0036(13) -0.0052(15)
C2 0.032(2) 0.039(2) 0.025(2) 0.0075(14) 0.0009(13) 0.0020(14)
C3 0.039(2) 0.038(2) 0.0213(15) 0.0008(13) 0.0109(13) -0.0024(15)
C4 0.038(2) 0.032(2) 0.025(2) -0.0030(13) 0.0124(14) -0.0003(14)
C5 0.041(2) 0.025(2) 0.027(2) -0.0053(13) 0.0026(14) -0.0043(14)
C6 0.036(2) 0.029(2) 0.030(2) -0.0010(13) -0.0009(14) -0.0095(14)
C7 0.028(2) 0.047(2) 0.027(2) 0.0048(15) 0.0034(13) -0.008(2)
C8 0.033(2) 0.064(3) 0.043(2) 0.005(2) 0.000(2) -0.015(2)
C9 0.031(2) 0.061(2) 0.041(2) 0.004(2) 0.006(2) 0.001(2)
C10 0.041(2) 0.029(2) 0.040(2) 0.0073(14) 0.012(2) -0.0034(15)
C11 0.070(3) 0.044(2) 0.056(2) 0.024(2) 0.016(2) -0.002(2)
C12 0.058(2) 0.028(2) 0.058(2) -0.003(2) 0.016(2) -0.002(2)
C13 0.037(2) 0.030(2) 0.029(2) -0.0014(13) 0.0040(14) 0.0016(14)
C14 0.043(2) 0.043(2) 0.044(2) -0.002(2) 0.007(2) 0.009(2)
C15 0.046(2) 0.038(2) 0.032(2) 0.0028(15) 0.003(2) 0.007(2)
C16 0.034(2) 0.056(2) 0.040(2) -0.005(2) 0.008(2) -0.010(2)
S1 0.0451(5) 0.0457(5) 0.0296(4) -0.0023(4) 0.0028(4) -0.0166(4)
O1 0.0312(12) 0.0406(13) 0.0331(12) -0.0043(10) 0.0057(10) -0.0109(10)
O2 0.067(2) 0.049(2) 0.091(3) 0.010(2) -0.030(2) 0.003(2)
O3 0.088(2) 0.087(2) 0.0317(14) -0.0198(15) 0.0198(15) -0.040(2)
F1 0.077(2) 0.0496(15) 0.097(2) 0.0238(15) 0.011(2) -0.0043(14)
F2 0.072(2) 0.115(2) 0.0488(14) -0.0285(15) 0.0343(13) -0.039(2)
F3 0.0416(14) 0.088(2) 0.072(2) -0.0155(14) 0.0091(12) -0.0321(13)
C17 0.041(2) 0.055(2) 0.033(2) 0.003(2) 0.017(2) -0.001(2)
S2 0.0305(4) 0.0330(4) 0.0208(4) -0.0056(3) 0.0051(3) -0.0016(3)
O4 0.0299(13) 0.088(2) 0.0216(12) -0.0124(12) 0.0079(10) -0.0160(13)
O5 0.053(2) 0.0318(13) 0.049(2) -0.0059(11) 0.0004(12) 0.0019(12)
O6 0.0385(14) 0.0390(14) 0.052(2) -0.0051(12) -0.0008(12) 0.0083(11)
F4 0.067(2) 0.059(2) 0.088(2) 0.0044(14) 0.0277(14) -0.0238(13)
F5 0.074(2) 0.122(2) 0.0308(12) 0.0099(14) 0.0258(12) 0.003(2)
F6 0.0386(13) 0.089(2) 0.0565(14) 0.0078(13) 0.0193(11) 0.0143(12)

loop_
_atom_site_label
_atom_site_type_symbol
_atom_site_fract_x
_atom_site_fract_y
_atom_site_fract_z
_atom_site_U_iso_or_equiv
_atom_site_thermal_displace_type
_atom_site_occupancy
_atom_site_calc_flag
_atom_site_refinement_flags
_atom_site_disorder_group
Fe Fe 0.25034(4) 0.26713(3) 0.84249(2) 0.02262(14) Uani 1 d . .
N1 N 0.4242(2) 0.3407(2) 0.89868(15) 0.0283(6) Uani 1 d . .
N2 N 0.2803(2) 0.2042(2) 0.9632(2) 0.0271(6) Uani 1 d . .
N3 N 0.1590(2) 0.3735(2) 0.89737(15) 0.0270(6) Uani 1 d . .
C1 C 0.4667(3) 0.3068(2) 0.9848(2) 0.0333(7) Uani 1 d . .
H1A H 0.4382(3) 0.3498(2) 1.0232(2) 0.040 Uiso 1 calc R .
H1B H 0.5594(3) 0.3054(2) 0.9980(2) 0.040 Uiso 1 calc R .
C2 C 0.4172(3) 0.2125(2) 0.9974(2) 0.0324(7) Uani 1 d . .
H2A H 0.4630(3) 0.1670(2) 0.9706(2) 0.039 Uiso 1 calc R .
H2B H 0.4330(3) 0.1987(2) 1.0569(2) 0.039 Uiso 1 calc R .
C3 C 0.2096(3) 0.2607(2) 1.0135(2) 0.0318(7) Uani 1 d . .
H3A H 0.2692(3) 0.2997(2) 1.0511(2) 0.038 Uiso 1 calc R .
H3B H 0.1684(3) 0.2198(2) 1.0476(2) 0.038 Uiso 1 calc R .
C4 C 0.1102(3) 0.3211(2) 0.9613(2) 0.0305(7) Uani 1 d . .
H4A H 0.0397(3) 0.2824(2) 0.9341(2) 0.037 Uiso 1 calc R .
H4B H 0.0775(3) 0.3644(2) 0.9976(2) 0.037 Uiso 1 calc R .
C5 C 0.2564(3) 0.4412(2) 0.9342(2) 0.0317(7) Uani 1 d . .
H5A H 0.2784(3) 0.4311(2) 0.9942(2) 0.038 Uiso 1 calc R .
H5B H 0.2211(3) 0.5034(2) 0.9248(2) 0.038 Uiso 1 calc R .
C6 C 0.3750(3) 0.4350(2) 0.8987(2) 0.0329(7) Uani 1 d . .
H6A H 0.3569(3) 0.4583(2) 0.8417(2) 0.039 Uiso 1 calc R .
H6B H 0.4402(3) 0.4745(2) 0.9311(2) 0.039 Uiso 1 calc R .
C7 C 0.5281(3) 0.3362(2) 0.8506(2) 0.0344(8) Uani 1 d . .
H7A H 0.4911(3) 0.3550(2) 0.7931(2) 0.041 Uiso 1 calc R .
C8 C 0.6374(3) 0.4012(3) 0.8816(2) 0.0476(10) Uani 1 d . .
H8A H 0.6054(3) 0.4633(3) 0.8841(2) 0.071 Uiso 1 calc R .
H8B H 0.6963(3) 0.3995(3) 0.8441(2) 0.071 Uiso 1 calc R .
H8C H 0.6803(3) 0.3822(3) 0.9365(2) 0.071 Uiso 1 calc R .
C9 C 0.5757(3) 0.2395(3) 0.8463(2) 0.0445(9) Uani 1 d . .
H9A H 0.5049(3) 0.1987(3) 0.8264(2) 0.067 Uiso 1 calc R .
H9B H 0.6184(3) 0.2200(3) 0.9011(2) 0.067 Uiso 1 calc R .
H9C H 0.6344(3) 0.2372(3) 0.8086(2) 0.067 Uiso 1 calc R .
C10 C 0.2372(3) 0.1067(2) 0.9594(2) 0.0363(8) Uani 1 d . .
H10A H 0.1437(3) 0.1073(2) 0.9442(2) 0.044 Uiso 1 calc R .
C11 C 0.2729(4) 0.0562(3) 1.0409(3) 0.0559(11) Uani 1 d . .
H11A H 0.2417(4) 0.0901(3) 1.0836(3) 0.084 Uiso 1 calc R .
H11B H 0.3642(4) 0.0510(3) 1.0560(3) 0.084 Uiso 1 calc R .
H11C H 0.2356(4) -0.0048(3) 1.0355(3) 0.084 Uiso 1 calc R .
C12 C 0.2845(4) 0.0554(2) 0.8924(2) 0.0473(9) Uani 1 d . .
H12A H 0.2609(4) 0.0885(2) 0.8404(2) 0.071 Uiso 1 calc R .
H12B H 0.2472(4) -0.0057(2) 0.8865(2) 0.071 Uiso 1 calc R .
H12C H 0.3758(4) 0.0501(2) 0.9070(2) 0.071 Uiso 1 calc R .
C13 C 0.0504(3) 0.4171(2) 0.8395(2) 0.0324(7) Uani 1 d . .
H13A H -0.0093(3) 0.3671(2) 0.8175(2) 0.039 Uiso 1 calc R .
C14 C -0.0221(4) 0.4862(3) 0.8805(2) 0.0432(9) Uani 1 d . .
H14A H -0.0496(4) 0.4575(3) 0.9271(2) 0.065 Uiso 1 calc R .
H14B H -0.0954(4) 0.5072(3) 0.8407(2) 0.065 Uiso 1 calc R .
H14C H 0.0321(4) 0.5383(3) 0.8998(2) 0.065 Uiso 1 calc R .
C15 C 0.0945(4) 0.4595(2) 0.7667(2) 0.0394(8) Uani 1 d . .
H15A H 0.1407(4) 0.4141(2) 0.7413(2) 0.059 Uiso 1 calc R .
H15B H 0.1492(4) 0.5115(2) 0.7854(2) 0.059 Uiso 1 calc R .
H15C H 0.0218(4) 0.4804(2) 0.7263(2) 0.059 Uiso 1 calc R .
C16 C -0.1130(3) 0.1050(3) 0.8038(2) 0.0431(9) Uani 1 d . .
S1 S -0.04080(9) 0.18013(7) 0.73995(5) 0.0408(2) Uani 1 d . .
O1 O 0.0780(2) 0.2006(2) 0.79501(14) 0.0350(5) Uani 1 d . .
O2 O -0.1256(3) 0.2562(2) 0.7252(2) 0.0752(11) Uani 1 d . .
O3 O -0.0315(3) 0.1278(2) 0.6707(2) 0.0680(10) Uani 1 d . .
F1 F -0.0463(3) 0.0294(2) 0.8205(2) 0.0753(8) Uani 1 d . .
F2 F -0.1224(3) 0.1430(2) 0.87308(15) 0.0757(9) Uani 1 d . .
F3 F -0.2260(2) 0.0794(2) 0.7662(2) 0.0674(7) Uani 1 d . .
C17 C 0.4052(4) 0.2807(3) 0.6109(2) 0.0417(9) Uani 1 d . .
S2 S 0.26433(7) 0.24623(5) 0.64590(4) 0.0281(2) Uani 1 d . .
O4 O 0.3052(2) 0.2549(2) 0.73499(14) 0.0460(7) Uani 1 d . .
O5 O 0.2460(3) 0.1545(2) 0.6187(2) 0.0459(6) Uani 1 d . .
O6 O 0.1732(2) 0.3113(2) 0.6107(2) 0.0443(6) Uani 1 d . .
F4 F 0.4376(3) 0.3648(2) 0.6318(2) 0.0696(7) Uani 1 d . .
F5 F 0.3867(3) 0.2747(2) 0.53001(14) 0.0734(8) Uani 1 d . .
F6 F 0.5012(2) 0.2276(2) 0.64168(15) 0.0599(7) Uani 1 d . .

loop_
_atom_type_symbol
_atom_type_description
_atom_type_scat_dispersion_real
_atom_type_scat_dispersion_imag
_atom_type_scat_source
C C 0.0033 0.0016 'International Tables Vol C Tables 4.2.6.8 and 6.1.1.4'
H H 0.0000 0.0000 'International Tables Vol C Tables 4.2.6.8 and 6.1.1.4'
N N 0.0061 0.0033 'International Tables Vol C Tables 4.2.6.8 and 6.1.1.4'
O O 0.0106 0.0060 'International Tables Vol C Tables 4.2.6.8 and 6.1.1.4'
F F 0.0171 0.0103 'International Tables Vol C Tables 4.2.6.8 and 6.1.1.4'
S S 0.1246 0.1234 'International Tables Vol C Tables 4.2.6.8 and 6.1.1.4'
Fe Fe 0.3463 0.8444 'International Tables Vol C Tables 4.2.6.8 and 6.1.1.4'

loop_
_geom_angle_atom_site_label_1
_geom_angle_atom_site_label_2
_geom_angle_atom_site_label_3
_geom_angle
_geom_angle_site_symmetry_1
_geom_angle_site_symmetry_3
_geom_angle_publ_flag
O4 Fe O1 91.43(9) . . ?
O4 Fe N3 133.55(11) . . ?
O1 Fe N3 92.40(10) . . ?
O4 Fe N2 140.28(11) . . ?
O1 Fe N2 96.24(9) . . ?
N3 Fe N2 85.11(10) . . ?
O4 Fe N1 92.22(10) . . ?
O1 Fe N1 176.09(9) . . ?
N3 Fe N1 84.06(10) . . ?
N2 Fe N1 81.82(10) . . ?
C6 N1 C1 110.7(3) . . ?
C6 N1 C7 110.5(2) . . ?
C1 N1 C7 111.6(2) . . ?
C6 N1 Fe 100.1(2) . . ?
C1 N1 Fe 108.5(2) . . ?
C7 N1 Fe 115.0(2) . . ?
C2 N2 C3 109.2(2) . . ?
C2 N2 C10 112.0(3) . . ?
C3 N2 C10 111.1(2) . . ?
C2 N2 Fe 105.9(2) . . ?
C3 N2 Fe 106.3(2) . . ?
C10 N2 Fe 112.1(2) . . ?
C4 N3 C5 112.0(2) . . ?
C4 N3 C13 109.1(2) . . ?
C5 N3 C13 112.6(2) . . ?
C4 N3 Fe 100.8(2) . . ?
C5 N3 Fe 107.8(2) . . ?
C13 N3 Fe 114.0(2) . . ?
N1 C1 C2 112.6(3) . . ?
N2 C2 C1 112.3(3) . . ?
N2 C3 C4 112.8(2) . . ?
N3 C4 C3 113.1(3) . . ?
N3 C5 C6 112.9(2) . . ?
N1 C6 C5 112.9(3) . . ?
N1 C7 C9 111.4(3) . . ?
N1 C7 C8 114.1(3) . . ?
C9 C7 C8 110.3(3) . . ?
N2 C10 C12 110.8(3) . . ?
N2 C10 C11 113.7(3) . . ?
C12 C10 C11 110.3(3) . . ?
N3 C13 C15 110.4(3) . . ?
N3 C13 C14 114.0(3) . . ?
C15 C13 C14 110.8(3) . . ?
F2 C16 F3 108.2(3) . . ?
F2 C16 F1 108.0(3) . . ?
F3 C16 F1 106.5(3) . . ?
F2 C16 S1 112.0(3) . . ?
F3 C16 S1 111.5(3) . . ?
F1 C16 S1 110.4(3) . . ?
O3 S1 O2 115.6(2) . . ?
O3 S1 O1 115.3(2) . . ?
O2 S1 O1 114.0(2) . . ?
O3 S1 C16 104.9(2) . . ?
O2 S1 C16 103.5(2) . . ?
O1 S1 C16 101.1(2) . . ?
S1 O1 Fe 159.3(2) . . ?
F4 C17 F5 108.1(3) . . ?
F4 C17 F6 107.5(3) . . ?
F5 C17 F6 107.7(3) . . ?
F4 C17 S2 112.2(3) . . ?
F5 C17 S2 109.8(3) . . ?
F6 C17 S2 111.5(3) . . ?
O6 S2 O5 117.6(2) . . ?
O6 S2 O4 114.0(2) . . ?
O5 S2 O4 113.6(2) . . ?
O6 S2 C17 104.3(2) . . ?
O5 S2 C17 103.7(2) . . ?
O4 S2 C17 101.0(2) . . ?
S2 O4 Fe 145.6(2) . . ?

loop_
_geom_bond_atom_site_label_1
_geom_bond_atom_site_label_2
_geom_bond_distance
_geom_bond_site_symmetry_2
_geom_bond_publ_flag
Fe O4 2.000(2) . ?
Fe O1 2.125(2) . ?
Fe N3 2.149(3) . ?
Fe N2 2.173(2) . ?
Fe N1 2.220(3) . ?
N1 C6 1.483(4) . ?
N1 C1 1.500(4) . ?
N1 C7 1.510(4) . ?
N2 C2 1.492(4) . ?
N2 C3 1.495(4) . ?
N2 C10 1.504(4) . ?
N3 C4 1.491(4) . ?
N3 C5 1.493(4) . ?
N3 C13 1.511(4) . ?
C1 C2 1.514(5) . ?
C3 C4 1.530(5) . ?
C5 C6 1.526(5) . ?
C7 C9 1.517(5) . ?
C7 C8 1.533(5) . ?
C10 C12 1.515(5) . ?
C10 C11 1.526(5) . ?
C13 C15 1.521(5) . ?
C13 C14 1.525(5) . ?
C16 F2 1.302(4) . ?
C16 F3 1.320(4) . ?
C16 F1 1.325(5) . ?
C16 S1 1.813(4) . ?
S1 O3 1.404(3) . ?
S1 O2 1.438(3) . ?
S1 O1 1.462(2) . ?
C17 F4 1.310(5) . ?
C17 F5 1.322(4) . ?
C17 F6 1.324(4) . ?
C17 S2 1.817(4) . ?
S2 O6 1.418(3) . ?
S2 O5 1.420(3) . ?
S2 O4 1.465(2) . ?
